data_7055755
loop_
_publ_author_name
'Trzewik, Bartosz'
'Chruszcz-Lipska, Katarzyna'
'Mi\/laczewska, Anna'
'Opali\'nska-Piskorz, Joanna'
'Karcz, Robert'
'Grybo\'s, Robert'
'Oszajca, Marcin'
'Luberda-Durna\'s, Katarzyna'
'\/Lasocha, Wies\/law'
'Fitch, Andy'
'Sulikowski, Bogdan'
'Borowski, Tomasz'

_publ_section_title
;
 Synthesis and the crystal structure of dimeric 1-hydroxyhexane-2,3-dione
 and the spectral characteristics of a model acireductone
;
_journal_issue 11
_journal_name_full 'New J. Chem.'
_journal_page_first 9291
_journal_paper_doi 10.1039/C6NJ00562D
_journal_volume 40
_journal_year 2016
_chemical_formula_moiety 'C12 H20 O6'
_chemical_formula_sum 'C12 H20 O6'
_chemical_formula_weight 260.3
_chemical_name_systematic
;
1,1'-[4-hydroxy-2-(hydroxymethyl)-1,3-dioxolane-2,4-diyl]di(butan-1-one)
;
_space_group_IT_number 14
_symmetry_cell_setting monoclinic
_symmetry_Int_Tables_number 14
_symmetry_space_group_name_Hall '-P 2ybc'
_symmetry_space_group_name_H-M 'P 1 21/c 1'
_audit_update_record
;
2016-02-16 deposited with the CCDC.
2016-09-07 downloaded from the CCDC.
;
_cell_angle_alpha 90
_cell_angle_beta 113.059
_cell_angle_gamma 90
_cell_formula_units_Z 4
_cell_length_a 5.4695
_cell_length_b 25.0119
_cell_length_c 10.7288
_cell_measurement_temperature 293
_cell_volume 1350.459
_diffrn_ambient_temperature 293
_diffrn_measurement_device_type 'synchrotron - ID31 beamline'
_diffrn_radiation_probe x-ray
_diffrn_radiation_type synchrotron
_diffrn_radiation_wavelength 0.40087
_exptl_absorpt_coefficient_mu 0.04
_exptl_crystal_density_diffrn 1.2802
_exptl_crystal_F_000 560
_pd_char_colour colourless
_pd_meas_2theta_range_inc 0.002
_pd_meas_2theta_range_max 25.000
_pd_meas_2theta_range_min 0.502
_pd_meas_number_of_points 12250
_pd_proc_2theta_range_inc 0.002
_pd_proc_2theta_range_max 25
_pd_proc_2theta_range_min 0.502
_pd_proc_ls_background_function 'Manual background combined with 15 Legendre polynoms'
_pd_proc_ls_pref_orient_corr none
_pd_proc_ls_profile_function Pseudo-Voigt
_pd_proc_ls_prof_R_factor 0.0457
_pd_proc_ls_prof_wR_expected 0.0260
_pd_proc_ls_prof_wR_factor 0.0671
_refine_ls_goodness_of_fit_all 2.59
_refine_ls_hydrogen_treatment constr
_refine_ls_number_constraints 0
_refine_ls_number_parameters 23
_refine_ls_number_restraints 0
_refine_ls_R_factor_all 0.1230
_refine_ls_R_factor_gt 0.1149
_refine_ls_shift/su_max 0.0365
_refine_ls_shift/su_mean 0.0043
_refine_ls_weighting_scheme sigma
_refine_ls_wR_factor_all 0.1279
_refine_ls_wR_factor_gt 0.1265
_cod_data_source_file c6nj00562d2.cif
_cod_data_source_block acired_comput
_cod_depositor_comments 'Adding full bibliography for 7055754--7055755.cif.'
_cod_database_code 7055755

loop_
_space_group_symop_id
_space_group_symop_operation_xyz
1 x,y,z
2 -x,y+1/2,-z+1/2
3 -x,-y,-z
4 x,-y+1/2,z+1/2

loop_
_atom_site_label
_atom_site_type_symbol
_atom_site_fract_x
_atom_site_fract_y
_atom_site_fract_z
_atom_site_adp_type
_atom_site_U_iso_or_equiv
_atom_site_site_symmetry_multiplicity
_atom_site_occupancy
_atom_site_calc_flag
O1 O -0.20661 0.21586 -0.26568 Uiso 0.071(6) 4 1 d
O2 O -0.00176 0.30369 0.03511 Uiso 0.071(6) 4 1 d
O3 O 0.01001 0.20173 0.11177 Uiso 0.071(6) 4 1 d
O4 O 0.25942 0.28077 -0.07777 Uiso 0.071(6) 4 1 d
O5 O 0.38004 0.35253 0.16804 Uiso 0.071(6) 4 1 d
O6 O -0.17945 0.40882 -0.09073 Uiso 0.071(6) 4 1 d
C1 C 0.51537 0.08171 0.03261 Uiso 0.029(6) 4 1 d
C2 C 0.32681 0.1175 0.06791 Uiso 0.029(6) 4 1 d
C3 C 0.29066 0.17189 -0.00113 Uiso 0.029(6) 4 1 d
C4 C 0.11033 0.20984 0.02864 Uiso 0.029(6) 4 1 d
C5 C 0.0419 0.26321 -0.04983 Uiso 0.029(6) 4 1 d
C6 C -0.21904 0.25773 -0.17849 Uiso 0.029(6) 4 1 d
C7 C -0.15411 0.50553 0.25171 Uiso 0.029(6) 4 1 d
C8 C -0.21087 0.4675 0.13256 Uiso 0.029(6) 4 1 d
C9 C 0.02668 0.43303 0.14482 Uiso 0.029(6) 4 1 d
C10 C -0.01175 0.39922 0.02253 Uiso 0.029(6) 4 1 d
C11 C 0.17059 0.34927 0.0426 Uiso 0.029(6) 4 1 d
C12 C 0.24862 0.33813 -0.07743 Uiso 0.029(6) 4 1 d
H2 H 0.54702 0.04339 0.08683 Uiso 0.0345 4 1 d
H3 H 0.71379 0.10098 0.06037 Uiso 0.0345 4 1 d
H1 H 0.44041 0.07312 -0.07639 Uiso 0.0345 4 1 d
H4 H 0.12859 0.0978 0.03956 Uiso 0.0345 4 1 d
H5 H 0.40267 0.12315 0.17832 Uiso 0.0345 4 1 d
H6 H 0.22446 0.16891 -0.11225 Uiso 0.0345 4 1 d
H7 H 0.48699 0.19222 0.02869 Uiso 0.0345 4 1 d
H8 H -0.2572 0.29678 -0.23018 Uiso 0.0345 4 1 d
H9 H -0.38346 0.24843 -0.14814 Uiso 0.0345 4 1 d
H11 H 0.00775 0.53326 0.26111 Uiso 0.0345 4 1 d
H13 H -0.09692 0.48362 0.34803 Uiso 0.0345 4 1 d
H12 H -0.33165 0.52924 0.23825 Uiso 0.0345 4 1 d
H15 H -0.27701 0.48999 0.03707 Uiso 0.0345 4 1 d
H14 H -0.37988 0.44092 0.1251 Uiso 0.0345 4 1 d
H17 H 0.20577 0.45822 0.15943 Uiso 0.0345 4 1 d
H16 H 0.09222 0.4072 0.23497 Uiso 0.0345 4 1 d
H19 H 0.44561 0.3533 -0.06335 Uiso 0.0345 4 1 d
H18 H 0.09759 0.35358 -0.17227 Uiso 0.0345 4 1 d
H10 H -0.1158 0.22849 -0.32376 Uiso 0.0857 4 1 d
H20 H 0.52303 0.32582 0.17774 Uiso 0.0857 4 1 d

loop_
_atom_type_symbol
_atom_type_scat_dispersion_real
_atom_type_scat_dispersion_imag
_atom_type_scat_source
C -0.0001 0.0005 'International Tables Vol C tables 4.2.6.8 and 6.1.1.1'
H 0.0000 0.0000 'International Tables Vol C tables 4.2.6.8 and 6.1.1.1'
O 0.0016 0.0017 'International Tables Vol C tables 4.2.6.8 and 6.1.1.1'

loop_
_geom_angle_atom_site_label_1
_geom_angle_atom_site_label_2
_geom_angle_atom_site_label_3
_geom_angle
C5 O2 C11 108.62
C5 O4 C12 105.81
C1 C2 C3 112.07
C2 C3 C4 115.78
O3 C4 C3 124.7
O3 C4 C5 117.07
C3 C4 C5 118.23
O2 C5 O4 106.17
O2 C5 C4 109.08
O2 C5 C6 107.52
O4 C5 C4 109.98
O4 C5 C6 113.41
C4 C5 C6 110.49
O1 C6 C5 112.63
C7 C8 C9 113.24
C8 C9 C10 114.84
O6 C10 C9 123.3
O6 C10 C11 118.91
C9 C10 C11 117.79
O2 C11 O5 111.67
O2 C11 C10 104.68
O2 C11 C12 101.41
O5 C11 C10 109.11
O5 C11 C12 115.48
C10 C11 C12 113.77
O4 C12 C11 102.07

loop_
_geom_bond_atom_site_label_1
_geom_bond_atom_site_label_2
_geom_bond_distance
O1 C6 1.4235
O2 C5 1.4433
O2 C11 1.4613
O3 C4 1.2333
O4 C5 1.4063
O4 C12 1.436
O5 C11 1.3865
O6 C10 1.2257
C1 C2 1.5213
C2 C3 1.5244
C3 C4 1.4908
C4 C5 1.544
C5 C6 1.5549
C7 C8 1.5246
C8 C9 1.5215
C9 C10 1.5049
C10 C11 1.56
C11 C12 1.5325
